data_4113095
loop_
_publ_author_name
'Bohumil Dolensk\'y'
'Ji\<r\'i Kroul\'ik'
'Vladim\'ir Kr\'al'
'Jonathan L. Sessler'
'Hana Dvo\<r\'akov\'a'
'Petr Bou\<r'
'Mark\'eta Bern\'atkov\'a'
'Christophe Bucher'
'Vincent Lynch'

_publ_section_title
;
 Calix[4]phyrins. Effect of Peripheral Substituents on Conformational
 Mobility and Structure within a Series of Related Systems
;
_journal_name_full 'Journal of the American Chemical Society'
_journal_page_first 13714
_journal_page_last 13722
_journal_paper_doi 10.1021/ja048075g
_journal_volume 126
_journal_year 2004
_chemical_formula_sum 'C113 H82 Cl2 N8'
_chemical_formula_weight 1622.76
_chemical_name_systematic
; 
 ? 
;
_space_group_IT_number 14
_symmetry_cell_setting monoclinic
_symmetry_space_group_name_Hall '-P 2yn'
_symmetry_space_group_name_H-M 'P 1 21/n 1'
_atom_sites_solution_hydrogens geom
_atom_sites_solution_primary direct
_atom_sites_solution_secondary difmap
_audit_creation_method SHELXL-97
_cell_angle_alpha 90.00
_cell_angle_beta 97.661(1)
_cell_angle_gamma 90.00
_cell_formula_units_Z 4
_cell_length_a 12.4420(1)
_cell_length_b 19.8595(2)
_cell_length_c 35.8872(4)
_cell_measurement_temperature 153(2)
_cell_volume 8788.29(15)
_computing_cell_refinement 'Collect software, Nonius B.V. 1998'
_computing_data_collection 'Collect software, Nonius B.V. 1998'
_computing_data_reduction
;
DENZO and Scalepack (Otwinoski and Minor, 1997)
;
_computing_molecular_graphics 'XP SHELXTL/PC, Siemens Analytical'
_computing_structure_refinement 'XL SHELXTL/PC, Siemens Analytical'
_computing_structure_solution
;
SIR97 - Altomare A., Burla M.C., Camalli M., Cascarano G.L., Giacovazzo C., 
Guagliardi A., Moliterni A.G.G., Polidori G.,Spagna R.
;
_diffrn_ambient_temperature 153(2)
_diffrn_measured_fraction_theta_full 0.987
_diffrn_measured_fraction_theta_max 0.987
_diffrn_measurement_device_type 'Nonius Kappa CCD'
_diffrn_measurement_method \w-scans
_diffrn_radiation_monochromator graphite
_diffrn_radiation_source 'fine-focus sealed tube'
_diffrn_radiation_type MoK\a
_diffrn_radiation_wavelength 0.71073
_diffrn_reflns_av_R_equivalents 0.0708
_diffrn_reflns_av_sigmaI/netI 0.1114
_diffrn_reflns_limit_h_max 16
_diffrn_reflns_limit_h_min -16
_diffrn_reflns_limit_k_max 25
_diffrn_reflns_limit_k_min -25
_diffrn_reflns_limit_l_max 46
_diffrn_reflns_limit_l_min -46
_diffrn_reflns_number 36779
_diffrn_reflns_theta_full 27.47
_diffrn_reflns_theta_max 27.47
_diffrn_reflns_theta_min 2.96
_exptl_absorpt_coefficient_mu 0.130
_exptl_absorpt_correction_type none
_exptl_crystal_colour orange
_exptl_crystal_density_diffrn 1.226
_exptl_crystal_description prisms
_exptl_crystal_F_000 3400
_exptl_crystal_size_max 0.34
_exptl_crystal_size_mid 0.25
_exptl_crystal_size_min 0.10
_refine_diff_density_max 0.647
_refine_diff_density_min -0.785
_refine_diff_density_rms 0.059
_refine_ls_extinction_coef 0.0024(2)
_refine_ls_extinction_expression Fc^*^=kFc[1+0.001xFc^2^\l^3^/sin(2\q)]^-1/4^
_refine_ls_extinction_method SHELXL
_refine_ls_goodness_of_fit_ref 1.008
_refine_ls_hydrogen_treatment mixed
_refine_ls_matrix_type fullcycle
_refine_ls_number_parameters 1125
_refine_ls_number_reflns 19865
_refine_ls_number_restraints 18
_refine_ls_restrained_S_all 1.009
_refine_ls_R_factor_all 0.1619
_refine_ls_R_factor_gt 0.0778
_refine_ls_shift/su_max 0.043
_refine_ls_shift/su_mean 0.002
_refine_ls_structure_factor_coef Fsqd
_refine_ls_weighting_details 'calc w=1/[\s^2^(Fo^2^)+(0.0693P)^2^+7.8954P] where P=(Fo^2^+2Fc^2^)/3'
_refine_ls_weighting_scheme calc
_refine_ls_wR_factor_gt 0.1571
_refine_ls_wR_factor_ref 0.1925
_reflns_number_gt 10617
_reflns_number_total 19865
_reflns_threshold_expression >2sigma(I)
_cod_data_source_file ja048075gsi20040403_012348.cif
_cod_data_source_block 1b
_cod_original_formula_sum 'C113 H82 N8 Cl2'
_cod_database_code 4113095

loop_
_symmetry_equiv_pos_as_xyz
'x, y, z'
'-x+1/2, y+1/2, -z+1/2'
'-x, -y, -z'
'x-1/2, -y-1/2, z-1/2'

loop_
_atom_site_label
_atom_site_type_symbol
_atom_site_fract_x
_atom_site_fract_y
_atom_site_fract_z
_atom_site_U_iso_or_equiv
_atom_site_adp_type
_atom_site_occupancy
_atom_site_symmetry_multiplicity
_atom_site_calc_flag
_atom_site_refinement_flags
Cl1A Cl -0.02095(13) -0.01074(9) 0.36625(7) 0.1451(7) Uani 1 1 d U
Cl2A Cl 0.0144(2) 0.09762(13) 0.31531(8) 0.1897(10) Uani 1 1 d U
C1A C 0.0534(5) 0.0160(3) 0.3327(2) 0.133(3) Uani 1 1 d U
H1AA H 0.0447 -0.0164 0.3115 0.159 Uiso 1 1 calc R
H1AB H 0.1310 0.0167 0.3433 0.159 Uiso 1 1 calc R
N1' N 0.31195(18) 0.02150(11) 0.39928(6) 0.0258(5) Uani 1 1 d .
N2' N 0.3420(2) 0.03625(13) 0.32285(7) 0.0277(6) Uani 1 1 d .
H2N' H 0.337(3) 0.008(2) 0.3383(11) 0.072(14) Uiso 1 1 d .
N3' N 0.26089(18) -0.10069(11) 0.30950(6) 0.0256(5) Uani 1 1 d .
N4' N 0.22443(19) -0.11327(12) 0.38523(7) 0.0262(5) Uani 1 1 d .
H4N' H 0.265(3) -0.091(2) 0.3719(12) 0.080(15) Uiso 1 1 d .
C1' C 0.3183(2) 0.00326(14) 0.43501(8) 0.0237(6) Uani 1 1 d .
C2' C 0.3342(2) 0.06026(14) 0.45946(8) 0.0276(6) Uani 1 1 d .
H2' H 0.3429 0.0594 0.4864 0.033 Uiso 1 1 d R
C3' C 0.3352(2) 0.11544(15) 0.43705(8) 0.0279(6) Uani 1 1 d .
H3' H 0.3427 0.1616 0.4449 0.033 Uiso 1 1 d R
C4' C 0.3223(2) 0.09214(13) 0.39927(8) 0.0244(6) Uani 1 1 d .
C5' C 0.3257(2) 0.12997(14) 0.36700(8) 0.0266(6) Uani 1 1 d .
C6' C 0.3309(2) 0.10340(14) 0.33079(8) 0.0282(7) Uani 1 1 d .
C7' C 0.3338(3) 0.13871(16) 0.29685(8) 0.0395(8) Uani 1 1 d .
H7' H 0.3260 0.1865 0.2935 0.047 Uiso 1 1 d R
C8' C 0.3487(3) 0.09199(16) 0.26955(9) 0.0402(8) Uani 1 1 d .
H8' H 0.3544 0.1010 0.2436 0.048 Uiso 1 1 d R
C9' C 0.3542(2) 0.02835(14) 0.28635(8) 0.0283(7) Uani 1 1 d .
C10' C 0.3841(2) -0.03978(14) 0.27127(8) 0.0276(6) Uani 1 1 d .
C11' C 0.2971(2) -0.09201(14) 0.27652(8) 0.0264(6) Uani 1 1 d .
C12' C 0.2454(3) -0.13704(15) 0.24866(9) 0.0337(7) Uani 1 1 d .
H12' H 0.2601 -0.1410 0.2232 0.040 Uiso 1 1 d R
C13' C 0.1720(2) -0.17323(15) 0.26557(8) 0.0321(7) Uani 1 1 d .
H13' H 0.1229 -0.2069 0.2542 0.039 Uiso 1 1 d R
C14' C 0.1818(2) -0.15131(14) 0.30366(8) 0.0260(6) Uani 1 1 d .
C15' C 0.1274(2) -0.17713(14) 0.33193(8) 0.0273(6) Uani 1 1 d .
C16' C 0.1466(2) -0.15911(13) 0.37039(8) 0.0258(6) Uani 1 1 d .
C17' C 0.0984(2) -0.18495(15) 0.40063(8) 0.0321(7) Uani 1 1 d .
H17' H 0.0411 -0.2177 0.3988 0.038 Uiso 1 1 d R
C18' C 0.1476(2) -0.15439(15) 0.43306(8) 0.0317(7) Uani 1 1 d .
H18' H 0.1328 -0.1626 0.4582 0.038 Uiso 1 1 d R
C19' C 0.2260(2) -0.10975(14) 0.42275(8) 0.0256(6) Uani 1 1 d .
C20' C 0.3134(2) -0.07017(13) 0.44750(7) 0.0238(6) Uani 1 1 d .
C21' C 0.3298(2) 0.20528(14) 0.36904(8) 0.0259(6) Uani 1 1 d .
C22' C 0.2371(2) 0.24324(15) 0.37066(9) 0.0342(7) Uani 1 1 d .
H22' H 0.1701 0.2210 0.3734 0.041 Uiso 1 1 d R
C23' C 0.2417(3) 0.31297(15) 0.36834(9) 0.0383(8) Uani 1 1 d .
H23' H 0.1771 0.3392 0.3689 0.046 Uiso 1 1 d R
C24' C 0.3384(3) 0.34491(15) 0.36489(8) 0.0357(7) Uani 1 1 d .
H24' H 0.3407 0.3931 0.3633 0.043 Uiso 1 1 d R
C25' C 0.4314(3) 0.30754(15) 0.36382(8) 0.0354(7) Uani 1 1 d .
H25' H 0.4990 0.3296 0.3619 0.042 Uiso 1 1 d R
C26' C 0.4269(2) 0.23792(15) 0.36570(8) 0.0328(7) Uani 1 1 d .
H26' H 0.4911 0.2114 0.3649 0.039 Uiso 1 1 d R
C27' C 0.4946(2) -0.06038(18) 0.29311(9) 0.0382(8) Uani 1 1 d .
C28' C 0.5187(3) -0.1257(2) 0.30288(13) 0.0700(13) Uani 1 1 d .
H28' H 0.4650 -0.1598 0.2960 0.084 Uiso 1 1 d R
C29' C 0.6190(4) -0.1430(3) 0.32285(16) 0.104(2) Uani 1 1 d .
H29' H 0.6364 -0.1888 0.3296 0.124 Uiso 1 1 d R
C30' C 0.6954(4) -0.0937(4) 0.33257(14) 0.0950(19) Uani 1 1 d .
H30' H 0.7632 -0.1046 0.3474 0.114 Uiso 1 1 d R
C31' C 0.6739(3) -0.0289(3) 0.32261(13) 0.0779(15) Uani 1 1 d .
H31' H 0.7290 0.0048 0.3282 0.094 Uiso 1 1 d R
C32' C 0.5745(3) -0.0124(2) 0.30337(11) 0.0561(10) Uani 1 1 d .
H32' H 0.5586 0.0338 0.2970 0.067 Uiso 1 1 d R
C33' C 0.3905(2) -0.03213(15) 0.22913(8) 0.0323(7) Uani 1 1 d .
C34' C 0.4823(3) -0.04792(16) 0.21271(10) 0.0413(8) Uani 1 1 d .
H34' H 0.5451 -0.0653 0.2282 0.050 Uiso 1 1 d R
C35' C 0.4831(4) -0.03978(18) 0.17422(11) 0.0573(11) Uani 1 1 d .
H35' H 0.5473 -0.0498 0.1631 0.069 Uiso 1 1 d R
C36' C 0.3924(4) -0.01634(18) 0.15198(11) 0.0591(12) Uani 1 1 d .
H36' H 0.3926 -0.0118 0.1254 0.071 Uiso 1 1 d R
C37' C 0.3006(4) -0.00030(18) 0.16783(10) 0.0524(10) Uani 1 1 d .
H37' H 0.2381 0.0174 0.1523 0.063 Uiso 1 1 d R
C38' C 0.2992(3) -0.00856(16) 0.20593(8) 0.0378(8) Uani 1 1 d .
H38' H 0.2344 0.0010 0.2168 0.045 Uiso 1 1 d R
C39' C 0.0419(2) -0.22900(15) 0.32049(8) 0.0305(7) Uani 1 1 d .
C40' C -0.0654(3) -0.20975(18) 0.31315(10) 0.0499(9) Uani 1 1 d .
H40' H -0.0837 -0.1634 0.3166 0.060 Uiso 1 1 d R
C41' C -0.1449(3) -0.2559(2) 0.30070(12) 0.0641(11) Uani 1 1 d .
H41' H -0.2194 -0.2422 0.2955 0.077 Uiso 1 1 d R
C42' C -0.1179(3) -0.3219(2) 0.29562(10) 0.0568(11) Uani 1 1 d .
H42' H -0.1727 -0.3540 0.2863 0.068 Uiso 1 1 d R
C43' C -0.0128(3) -0.34259(18) 0.30410(10) 0.0537(10) Uani 1 1 d .
H43' H 0.0051 -0.3892 0.3014 0.064 Uiso 1 1 d R
C44' C 0.0680(3) -0.29613(16) 0.31659(10) 0.0443(8) Uani 1 1 d .
H44' H 0.1421 -0.3103 0.3224 0.053 Uiso 1 1 d R
C45' C 0.4219(2) -0.10687(14) 0.44387(7) 0.0257(6) Uani 1 1 d .
C46' C 0.4287(3) -0.17638(15) 0.45049(9) 0.0354(7) Uani 1 1 d .
H46' H 0.3662 -0.1999 0.4568 0.042 Uiso 1 1 d R
C47' C 0.5241(3) -0.21072(17) 0.44870(9) 0.0413(8) Uani 1 1 d .
H47' H 0.5280 -0.2583 0.4535 0.050 Uiso 1 1 d R
C48' C 0.6144(3) -0.17702(17) 0.43973(9) 0.0439(8) Uani 1 1 d .
H48' H 0.6806 -0.2010 0.4381 0.053 Uiso 1 1 d R
C49' C 0.6084(3) -0.10882(17) 0.43268(9) 0.0419(8) Uani 1 1 d .
H49' H 0.6711 -0.0851 0.4268 0.050 Uiso 1 1 d R
C50' C 0.5125(2) -0.07394(15) 0.43485(8) 0.0326(7) Uani 1 1 d .
H50' H 0.5090 -0.0264 0.4300 0.039 Uiso 1 1 d R
C51' C 0.2891(2) -0.06957(14) 0.48842(8) 0.0283(7) Uani 1 1 d .
C52' C 0.3676(3) -0.08567(15) 0.51874(8) 0.0349(7) Uani 1 1 d .
H52' H 0.4381 -0.1002 0.5140 0.042 Uiso 1 1 d R
C53' C 0.3444(3) -0.08051(17) 0.55553(9) 0.0466(9) Uani 1 1 d .
H53' H 0.3993 -0.0917 0.5760 0.056 Uiso 1 1 d R
C54' C 0.2442(4) -0.05858(19) 0.56280(10) 0.0553(11) Uani 1 1 d .
H54' H 0.2283 -0.0564 0.5882 0.066 Uiso 1 1 d R
C55' C 0.1661(3) -0.04145(19) 0.53298(10) 0.0512(10) Uani 1 1 d .
H55' H 0.0965 -0.0254 0.5378 0.061 Uiso 1 1 d R
C56' C 0.1883(3) -0.04667(16) 0.49622(9) 0.0394(8) Uani 1 1 d .
H56' H 0.1343 -0.0346 0.4756 0.047 Uiso 1 1 d R
N1 N 0.88463(17) 0.42013(11) 0.42173(6) 0.0246(5) Uani 1 1 d .
N2 N 0.77520(18) 0.53716(13) 0.39431(7) 0.0250(5) Uani 1 1 d .
H2N H 0.765(3) 0.4950(19) 0.3966(10) 0.059(12) Uiso 1 1 d .
N3 N 0.57712(18) 0.46441(11) 0.40517(6) 0.0264(5) Uani 1 1 d .
N4 N 0.68660(18) 0.34663(12) 0.42889(7) 0.0254(5) Uani 1 1 d .
H4N H 0.697(3) 0.3835(18) 0.4173(10) 0.054(11) Uiso 1 1 d .
C1 C 0.9279(2) 0.35924(14) 0.42657(8) 0.0247(6) Uani 1 1 d .
C2 C 1.0438(2) 0.36254(15) 0.43789(8) 0.0304(7) Uani 1 1 d .
H2 H 1.0923 0.3249 0.4422 0.036 Uiso 1 1 d R
C3 C 1.0699(2) 0.42837(15) 0.44086(8) 0.0291(7) Uani 1 1 d .
H3 H 1.1404 0.4471 0.4487 0.035 Uiso 1 1 d R
C4 C 0.9717(2) 0.46596(14) 0.43051(7) 0.0237(6) Uani 1 1 d .
C5 C 0.9639(2) 0.53502(14) 0.42546(7) 0.0238(6) Uani 1 1 d .
C6 C 0.8699(2) 0.56965(13) 0.40815(7) 0.0235(6) Uani 1 1 d .
C7 C 0.8528(2) 0.63807(14) 0.39999(8) 0.0302(7) Uani 1 1 d .
H7 H 0.9047 0.6734 0.4064 0.036 Uiso 1 1 d R
C8 C 0.7483(2) 0.64534(14) 0.38098(8) 0.0303(7) Uani 1 1 d .
H8 H 0.7143 0.6866 0.3718 0.036 Uiso 1 1 d R
C9 C 0.7009(2) 0.58185(14) 0.37806(8) 0.0255(6) Uani 1 1 d .
C10 C 0.5923(2) 0.55640(14) 0.35896(8) 0.0265(6) Uani 1 1 d .
C11 C 0.5351(2) 0.51974(14) 0.38840(8) 0.0257(6) Uani 1 1 d .
C12 C 0.4343(2) 0.53763(14) 0.40150(8) 0.0295(7) Uani 1 1 d .
H12 H 0.3897 0.5758 0.3935 0.035 Uiso 1 1 d R
C13 C 0.4148(2) 0.49021(14) 0.42668(8) 0.0290(7) Uani 1 1 d .
H13 H 0.3538 0.4879 0.4405 0.035 Uiso 1 1 d R
C14 C 0.5035(2) 0.44331(14) 0.42929(8) 0.0249(6) Uani 1 1 d .
C15 C 0.5125(2) 0.38285(13) 0.44850(7) 0.0236(6) Uani 1 1 d .
C16 C 0.5973(2) 0.33517(14) 0.44717(8) 0.0248(6) Uani 1 1 d .
C17 C 0.6143(2) 0.27290(14) 0.46514(8) 0.0285(7) Uani 1 1 d .
H17 H 0.5651 0.2516 0.4799 0.034 Uiso 1 1 d R
C18 C 0.7138(2) 0.24842(15) 0.45812(8) 0.0308(7) Uani 1 1 d .
H18 H 0.7465 0.2065 0.4668 0.037 Uiso 1 1 d R
C19 C 0.7586(2) 0.29557(14) 0.43606(8) 0.0259(6) Uani 1 1 d .
C20 C 0.8646(2) 0.29320(14) 0.41963(8) 0.0276(6) Uani 1 1 d .
C21 C 1.0637(2) 0.57576(14) 0.43630(8) 0.0268(6) Uani 1 1 d .
C22 C 1.1201(2) 0.57191(17) 0.47246(8) 0.0369(8) Uani 1 1 d .
H22 H 1.0904 0.5456 0.4911 0.044 Uiso 1 1 d R
C23 C 1.2179(3) 0.60495(18) 0.48149(9) 0.0445(9) Uani 1 1 d .
H23 H 1.2566 0.6010 0.5064 0.053 Uiso 1 1 d R
C24 C 1.2606(3) 0.64281(17) 0.45490(10) 0.0444(9) Uani 1 1 d .
H24 H 1.3291 0.6650 0.4612 0.053 Uiso 1 1 d R
C25 C 1.2041(2) 0.64925(15) 0.41910(10) 0.0385(8) Uani 1 1 d .
H25 H 1.2322 0.6770 0.4007 0.046 Uiso 1 1 d R
C26 C 1.1063(2) 0.61576(14) 0.40994(9) 0.0307(7) Uani 1 1 d .
H26 H 1.0672 0.6200 0.3851 0.037 Uiso 1 1 d R
C27 C 0.6134(2) 0.50793(14) 0.32724(8) 0.0284(7) Uani 1 1 d .
C28 C 0.6985(3) 0.51880(19) 0.30689(9) 0.0456(9) Uani 1 1 d .
H28 H 0.7466 0.5557 0.3141 0.055 Uiso 1 1 d R
C29 C 0.7148(3) 0.4791(2) 0.27681(11) 0.0639(12) Uani 1 1 d .
H29 H 0.7747 0.4882 0.2632 0.077 Uiso 1 1 d R
C30 C 0.6471(4) 0.4259(2) 0.26661(12) 0.0693(12) Uani 1 1 d .
H30 H 0.6589 0.3979 0.2457 0.083 Uiso 1 1 d R
C31 C 0.5617(4) 0.4135(2) 0.28637(12) 0.0680(12) Uani 1 1 d .
H31 H 0.5144 0.3762 0.2792 0.082 Uiso 1 1 d R
C32 C 0.5446(3) 0.45451(17) 0.31643(10) 0.0461(9) Uani 1 1 d .
H32 H 0.4842 0.4461 0.3299 0.055 Uiso 1 1 d R
C33 C 0.5209(2) 0.61591(14) 0.34281(9) 0.0308(7) Uani 1 1 d .
C34 C 0.4728(3) 0.61712(17) 0.30575(10) 0.0439(8) Uani 1 1 d .
H34 H 0.4878 0.5815 0.2891 0.053 Uiso 1 1 d R
C35 C 0.4032(3) 0.6697(2) 0.29270(12) 0.0596(11) Uani 1 1 d .
H35 H 0.3693 0.6699 0.2671 0.071 Uiso 1 1 d R
C36 C 0.3822(3) 0.72067(19) 0.31636(13) 0.0584(11) Uani 1 1 d .
H36 H 0.3339 0.7565 0.3073 0.070 Uiso 1 1 d R
C37 C 0.4312(3) 0.72142(17) 0.35315(11) 0.0466(9) Uani 1 1 d .
H37 H 0.4179 0.7578 0.3695 0.056 Uiso 1 1 d R
C38 C 0.4996(2) 0.66918(15) 0.36619(10) 0.0367(7) Uani 1 1 d .
H38 H 0.5330 0.6689 0.3919 0.044 Uiso 1 1 d R
C39 C 0.4262(2) 0.36451(14) 0.47186(8) 0.0247(6) Uani 1 1 d .
C40 C 0.3628(2) 0.30708(14) 0.46298(8) 0.0261(6) Uani 1 1 d .
H40 H 0.3763 0.2795 0.4421 0.031 Uiso 1 1 d R
C41 C 0.2805(2) 0.29077(15) 0.48401(8) 0.0297(7) Uani 1 1 d .
H41 H 0.2381 0.2508 0.4784 0.036 Uiso 1 1 d R
C42 C 0.2604(2) 0.33118(16) 0.51347(9) 0.0349(7) Uani 1 1 d .
H42 H 0.2019 0.3206 0.5274 0.042 Uiso 1 1 d R
C43 C 0.3230(3) 0.38772(16) 0.52273(9) 0.0379(8) Uani 1 1 d .
H43 H 0.3094 0.4155 0.5435 0.045 Uiso 1 1 d R
C44 C 0.4059(2) 0.40447(15) 0.50209(8) 0.0325(7) Uani 1 1 d .
H44 H 0.4508 0.4431 0.5087 0.039 Uiso 1 1 d R
C45 C 0.8415(2) 0.27909(15) 0.37719(9) 0.0352(7) Uani 1 1 d .
C46 C 0.9114(3) 0.30058(18) 0.35266(10) 0.0517(9) Uani 1 1 d .
H46 H 0.9728 0.3276 0.3624 0.062 Uiso 1 1 d R
C47 C 0.8948(4) 0.2841(2) 0.31496(11) 0.0748(13) Uani 1 1 d .
H47 H 0.9443 0.2990 0.2983 0.090 Uiso 1 1 d R
C48 C 0.8059(5) 0.2460(3) 0.30132(13) 0.0909(16) Uani 1 1 d .
H48 H 0.7934 0.2347 0.2751 0.109 Uiso 1 1 d R
C49 C 0.7350(4) 0.2242(3) 0.32481(14) 0.0921(17) Uani 1 1 d .
H49 H 0.6732 0.1976 0.3150 0.110 Uiso 1 1 d R
C50 C 0.7526(3) 0.2403(2) 0.36260(11) 0.0645(12) Uani 1 1 d .
H50 H 0.7041 0.2243 0.3793 0.077 Uiso 1 1 d R
C51 C 0.9362(2) 0.23706(14) 0.44011(9) 0.0308(7) Uani 1 1 d .
C52 C 0.9799(2) 0.18450(15) 0.42133(10) 0.0373(8) Uani 1 1 d .
H52 H 0.9609 0.1804 0.3946 0.045 Uiso 1 1 d R
C53 C 1.0511(3) 0.13846(16) 0.44084(12) 0.0469(9) Uani 1 1 d .
H53 H 1.0807 0.1025 0.4276 0.056 Uiso 1 1 d R
C54 C 1.0781(3) 0.14374(18) 0.47907(12) 0.0497(10) Uani 1 1 d .
H54 H 1.1279 0.1122 0.4922 0.060 Uiso 1 1 d R
C55 C 1.0340(2) 0.19469(17) 0.49826(10) 0.0425(8) Uani 1 1 d .
H55 H 1.0517 0.1981 0.5251 0.051 Uiso 1 1 d R
C56 C 0.9641(2) 0.24132(16) 0.47896(9) 0.0347(7) Uani 1 1 d .
H56 H 0.9339 0.2772 0.4922 0.042 Uiso 1 1 d R

loop_
_atom_site_aniso_label
_atom_site_aniso_U_11
_atom_site_aniso_U_22
_atom_site_aniso_U_33
_atom_site_aniso_U_23
_atom_site_aniso_U_13
_atom_site_aniso_U_12
Cl1A 0.0808(11) 0.1119(13) 0.239(2) 0.0012(14) 0.0078(12) 0.0076(9)
Cl2A 0.177(2) 0.1470(19) 0.242(3) 0.0199(18) 0.0184(19) 0.0052(16)
C1A 0.077(4) 0.079(4) 0.250(8) -0.010(5) 0.049(5) 0.031(3)
N1' 0.0295(13) 0.0222(12) 0.0258(13) 0.0032(10) 0.0049(10) -0.0036(10)
N2' 0.0368(15) 0.0223(13) 0.0247(14) 0.0017(12) 0.0068(11) -0.0011(11)
N3' 0.0253(13) 0.0253(13) 0.0267(13) 0.0015(10) 0.0051(10) 0.0001(10)
N4' 0.0275(13) 0.0268(13) 0.0242(13) 0.0007(11) 0.0037(11) -0.0051(11)
C1' 0.0204(14) 0.0254(15) 0.0248(15) 0.0024(12) 0.0009(11) -0.0026(11)
C2' 0.0299(16) 0.0276(16) 0.0251(15) -0.0032(13) 0.0031(12) -0.0022(13)
C3' 0.0280(15) 0.0252(15) 0.0305(16) -0.0029(13) 0.0043(12) 0.0004(12)
C4' 0.0242(15) 0.0202(14) 0.0287(15) 0.0005(12) 0.0034(12) -0.0007(11)
C5' 0.0241(15) 0.0235(15) 0.0321(16) 0.0016(13) 0.0041(12) -0.0003(12)
C6' 0.0350(17) 0.0227(15) 0.0270(16) 0.0005(13) 0.0044(13) -0.0020(13)
C7' 0.060(2) 0.0277(17) 0.0305(17) 0.0028(14) 0.0061(15) -0.0026(16)
C8' 0.063(2) 0.0313(18) 0.0277(17) 0.0050(14) 0.0096(15) -0.0023(16)
C9' 0.0317(16) 0.0293(16) 0.0243(15) 0.0017(13) 0.0049(12) -0.0015(13)
C10' 0.0294(16) 0.0292(16) 0.0253(15) 0.0001(13) 0.0069(12) -0.0001(13)
C11' 0.0304(16) 0.0238(15) 0.0251(15) 0.0013(12) 0.0045(12) 0.0035(12)
C12' 0.0442(18) 0.0302(17) 0.0272(16) -0.0015(14) 0.0070(13) 0.0020(15)
C13' 0.0377(17) 0.0259(16) 0.0312(16) -0.0005(13) -0.0011(13) -0.0015(14)
C14' 0.0288(15) 0.0244(15) 0.0249(15) 0.0023(12) 0.0037(12) 0.0004(12)
C15' 0.0287(15) 0.0202(14) 0.0322(16) -0.0003(13) 0.0010(12) 0.0024(12)
C16' 0.0258(15) 0.0207(14) 0.0305(16) 0.0021(12) 0.0020(12) -0.0009(12)
C17' 0.0314(16) 0.0314(17) 0.0335(17) -0.0001(14) 0.0048(13) -0.0081(13)
C18' 0.0364(17) 0.0338(17) 0.0260(16) 0.0021(13) 0.0082(13) -0.0084(14)
C19' 0.0261(15) 0.0264(15) 0.0240(15) 0.0008(12) 0.0019(12) -0.0014(12)
C20' 0.0255(15) 0.0234(15) 0.0222(14) 0.0017(12) 0.0022(11) -0.0029(12)
C21' 0.0314(16) 0.0217(15) 0.0243(15) 0.0021(12) 0.0028(12) -0.0013(12)
C22' 0.0305(17) 0.0310(17) 0.0417(18) -0.0004(14) 0.0072(14) -0.0016(13)
C23' 0.0403(19) 0.0251(17) 0.050(2) 0.0047(15) 0.0057(15) 0.0082(14)
C24' 0.048(2) 0.0219(16) 0.0370(18) 0.0032(14) 0.0038(15) -0.0006(14)
C25' 0.0420(19) 0.0262(16) 0.0384(18) 0.0011(14) 0.0068(14) -0.0111(14)
C26' 0.0322(17) 0.0267(16) 0.0397(18) 0.0011(14) 0.0052(14) 0.0009(13)
C27' 0.0312(17) 0.053(2) 0.0326(17) 0.0060(16) 0.0110(14) 0.0059(15)
C28' 0.037(2) 0.070(3) 0.104(3) 0.041(3) 0.015(2) 0.013(2)
C29' 0.047(3) 0.127(5) 0.140(5) 0.081(4) 0.024(3) 0.034(3)
C30' 0.035(3) 0.170(6) 0.080(3) 0.035(4) 0.009(2) 0.024(3)
C31' 0.036(2) 0.127(5) 0.069(3) -0.020(3) -0.003(2) 0.006(3)
C32' 0.035(2) 0.073(3) 0.059(2) -0.015(2) 0.0021(17) 0.0020(19)
C33' 0.0414(18) 0.0269(16) 0.0301(16) -0.0010(13) 0.0100(14) -0.0064(14)
C34' 0.052(2) 0.0305(18) 0.047(2) -0.0027(16) 0.0260(17) -0.0024(15)
C35' 0.092(3) 0.034(2) 0.057(3) -0.0103(19) 0.053(2) -0.013(2)
C36' 0.114(4) 0.034(2) 0.033(2) -0.0059(17) 0.025(2) -0.022(2)
C37' 0.085(3) 0.038(2) 0.0327(19) -0.0006(16) 0.0027(19) -0.015(2)
C38' 0.050(2) 0.0382(19) 0.0261(17) -0.0011(14) 0.0074(14) -0.0065(16)
C39' 0.0343(17) 0.0277(16) 0.0290(16) 0.0025(13) 0.0020(13) -0.0059(13)
C40' 0.038(2) 0.041(2) 0.067(2) -0.0005(18) -0.0049(17) -0.0067(16)
C41' 0.042(2) 0.066(3) 0.079(3) -0.002(2) -0.009(2) -0.021(2)
C42' 0.066(3) 0.059(3) 0.044(2) -0.0043(19) 0.0040(19) -0.038(2)
C43' 0.078(3) 0.035(2) 0.050(2) -0.0064(17) 0.016(2) -0.0201(19)
C44' 0.052(2) 0.0296(18) 0.051(2) -0.0008(16) 0.0086(17) -0.0053(16)
C45' 0.0284(15) 0.0263(15) 0.0220(14) 0.0017(12) 0.0014(12) -0.0006(12)
C46' 0.0362(18) 0.0274(16) 0.0413(18) 0.0062(14) 0.0004(14) -0.0018(14)
C47' 0.044(2) 0.0317(18) 0.046(2) 0.0023(15) -0.0006(16) 0.0054(15)
C48' 0.0379(19) 0.044(2) 0.050(2) 0.0058(17) 0.0048(16) 0.0134(16)
C49' 0.0313(18) 0.046(2) 0.050(2) 0.0089(17) 0.0114(15) 0.0015(15)
C50' 0.0318(17) 0.0295(16) 0.0369(17) 0.0052(14) 0.0063(13) -0.0005(13)
C51' 0.0338(17) 0.0249(15) 0.0268(15) 0.0000(13) 0.0058(13) -0.0113(13)
C52' 0.0456(19) 0.0276(16) 0.0305(17) 0.0008(14) 0.0012(14) -0.0110(14)
C53' 0.076(3) 0.0366(19) 0.0254(17) 0.0025(15) 0.0024(17) -0.0223(19)
C54' 0.091(3) 0.050(2) 0.0295(19) -0.0093(17) 0.025(2) -0.035(2)
C55' 0.060(2) 0.052(2) 0.047(2) -0.0169(18) 0.0277(19) -0.0233(19)
C56' 0.0402(19) 0.0415(19) 0.0382(19) -0.0055(16) 0.0117(15) -0.0100(15)
N1 0.0218(12) 0.0251(13) 0.0274(13) 0.0021(10) 0.0052(10) -0.0018(10)
N2 0.0220(12) 0.0200(13) 0.0326(14) 0.0009(11) 0.0025(10) -0.0015(10)
N3 0.0235(12) 0.0234(13) 0.0325(13) 0.0059(11) 0.0048(10) -0.0018(10)
N4 0.0201(12) 0.0225(13) 0.0339(14) 0.0045(11) 0.0041(10) -0.0004(10)
C1 0.0207(14) 0.0246(15) 0.0290(15) 0.0032(12) 0.0045(11) 0.0015(12)
C2 0.0197(14) 0.0305(16) 0.0406(18) 0.0070(14) 0.0031(12) 0.0019(12)
C3 0.0196(14) 0.0343(17) 0.0330(16) 0.0060(14) 0.0025(12) -0.0038(12)
C4 0.0201(14) 0.0286(16) 0.0227(14) 0.0016(12) 0.0045(11) -0.0030(12)
C5 0.0222(14) 0.0280(15) 0.0226(14) -0.0007(12) 0.0083(11) -0.0031(12)
C6 0.0216(14) 0.0242(15) 0.0257(15) -0.0005(12) 0.0071(11) -0.0027(12)
C7 0.0290(16) 0.0244(15) 0.0384(17) -0.0011(13) 0.0093(13) -0.0044(13)
C8 0.0303(16) 0.0223(15) 0.0389(17) 0.0037(13) 0.0066(13) 0.0006(13)
C9 0.0241(15) 0.0248(15) 0.0282(15) 0.0029(12) 0.0058(12) 0.0008(12)
C10 0.0243(15) 0.0235(15) 0.0312(16) 0.0046(13) 0.0022(12) 0.0008(12)
C11 0.0226(14) 0.0212(15) 0.0328(16) -0.0010(12) 0.0020(12) -0.0012(12)
C12 0.0245(15) 0.0238(15) 0.0405(17) 0.0028(14) 0.0060(13) 0.0041(12)
C13 0.0242(15) 0.0253(15) 0.0381(17) -0.0001(14) 0.0062(13) 0.0010(12)
C14 0.0198(14) 0.0227(15) 0.0325(16) -0.0020(13) 0.0042(12) -0.0031(11)
C15 0.0217(14) 0.0228(14) 0.0264(15) -0.0030(12) 0.0032(11) -0.0061(12)
C16 0.0202(14) 0.0245(15) 0.0292(15) 0.0024(12) 0.0021(12) -0.0054(12)
C17 0.0237(15) 0.0259(15) 0.0357(17) 0.0048(13) 0.0038(12) -0.0033(12)
C18 0.0233(15) 0.0234(15) 0.0452(18) 0.0060(14) 0.0030(13) -0.0007(12)
C19 0.0200(14) 0.0218(14) 0.0356(16) 0.0011(13) 0.0029(12) -0.0040(12)
C20 0.0225(15) 0.0235(15) 0.0363(17) 0.0012(13) 0.0021(12) 0.0001(12)
C21 0.0232(15) 0.0282(16) 0.0298(16) -0.0056(13) 0.0068(12) -0.0044(12)
C22 0.0337(17) 0.048(2) 0.0292(17) -0.0046(15) 0.0045(13) -0.0101(15)
C23 0.0343(18) 0.057(2) 0.0407(19) -0.0141(17) -0.0010(15) -0.0135(17)
C24 0.0275(17) 0.043(2) 0.063(2) -0.0160(18) 0.0065(16) -0.0131(15)
C25 0.0297(17) 0.0298(17) 0.059(2) -0.0023(16) 0.0162(16) -0.0053(14)
C26 0.0265(16) 0.0275(16) 0.0389(18) 0.0007(14) 0.0071(13) -0.0009(13)
C27 0.0239(15) 0.0275(16) 0.0330(16) 0.0033(13) 0.0012(12) -0.0010(12)
C28 0.040(2) 0.057(2) 0.043(2) -0.0110(18) 0.0129(16) -0.0080(17)
C29 0.046(2) 0.097(3) 0.051(2) -0.022(2) 0.0139(18) -0.002(2)
C30 0.073(3) 0.077(3) 0.057(3) -0.030(2) 0.007(2) 0.006(2)
C31 0.081(3) 0.057(3) 0.066(3) -0.023(2) 0.007(2) -0.017(2)
C32 0.047(2) 0.043(2) 0.048(2) -0.0057(17) 0.0049(16) -0.0086(17)
C33 0.0246(15) 0.0244(16) 0.0431(18) 0.0117(14) 0.0030(13) -0.0003(12)
C34 0.044(2) 0.0385(19) 0.047(2) 0.0095(16) -0.0022(16) 0.0043(16)
C35 0.051(2) 0.054(2) 0.066(3) 0.021(2) -0.0190(19) 0.0057(19)
C36 0.044(2) 0.037(2) 0.092(3) 0.027(2) 0.002(2) 0.0130(17)
C37 0.0367(19) 0.0302(18) 0.074(3) 0.0121(18) 0.0120(18) 0.0067(15)
C38 0.0309(17) 0.0285(17) 0.051(2) 0.0089(15) 0.0072(14) 0.0030(14)
C39 0.0201(14) 0.0254(15) 0.0285(15) 0.0015(13) 0.0024(11) -0.0012(12)
C40 0.0242(15) 0.0231(15) 0.0307(16) 0.0008(12) 0.0022(12) -0.0021(12)
C41 0.0244(15) 0.0279(16) 0.0368(17) 0.0040(14) 0.0039(13) -0.0016(12)
C42 0.0292(16) 0.0405(19) 0.0366(18) 0.0071(15) 0.0102(13) -0.0003(14)
C43 0.0403(19) 0.0414(19) 0.0341(18) -0.0049(15) 0.0132(14) -0.0012(15)
C44 0.0349(17) 0.0298(17) 0.0326(17) -0.0045(14) 0.0036(14) -0.0065(13)
C45 0.0321(17) 0.0309(17) 0.0416(19) -0.0042(15) 0.0016(14) 0.0027(14)
C46 0.071(3) 0.043(2) 0.042(2) -0.0035(17) 0.0143(19) -0.0107(19)
C47 0.119(4) 0.067(3) 0.042(2) -0.008(2) 0.022(2) -0.014(3)
C48 0.126(5) 0.097(4) 0.044(3) -0.023(3) -0.007(3) -0.007(4)
C49 0.076(3) 0.128(5) 0.070(3) -0.047(3) 0.000(3) -0.024(3)
C50 0.049(2) 0.086(3) 0.059(3) -0.033(2) 0.0087(19) -0.017(2)
C51 0.0202(15) 0.0235(15) 0.050(2) 0.0080(14) 0.0093(13) 0.0008(12)
C52 0.0272(16) 0.0261(16) 0.060(2) 0.0055(16) 0.0126(15) -0.0012(13)
C53 0.0305(18) 0.0265(17) 0.086(3) 0.0041(19) 0.0172(18) 0.0044(14)
C54 0.0266(17) 0.039(2) 0.084(3) 0.026(2) 0.0110(18) 0.0061(15)
C55 0.0238(16) 0.046(2) 0.059(2) 0.0236(18) 0.0086(15) -0.0019(15)
C56 0.0234(16) 0.0338(17) 0.048(2) 0.0122(15) 0.0091(14) 0.0015(13)

loop_
_atom_type_symbol
_atom_type_description
_atom_type_scat_dispersion_real
_atom_type_scat_dispersion_imag
_atom_type_scat_source
C C 0.0033 0.0016 'International Tables Vol C Tables 4.2.6.8 and 6.1.1.4'
H H 0.0000 0.0000 'International Tables Vol C Tables 4.2.6.8 and 6.1.1.4'
N N 0.0061 0.0033 'International Tables Vol C Tables 4.2.6.8 and 6.1.1.4'
Cl Cl 0.1484 0.1585 'International Tables Vol C Tables 4.2.6.8 and 6.1.1.4'

loop_
_geom_angle_atom_site_label_1
_geom_angle_atom_site_label_2
_geom_angle_atom_site_label_3
_geom_angle
Cl1A C1A Cl2A 112.6(3)
Cl1A C1A H1AA 109.1
Cl2A C1A H1AA 109.1
Cl1A C1A H1AB 109.1
Cl2A C1A H1AB 109.1
H1AA C1A H1AB 107.8
C1' N1' C4' 106.2(2)
C9' N2' C6' 110.0(2)
C9' N2' H2N' 129(3)
C6' N2' H2N' 121(3)
C11' N3' C14' 105.9(2)
C19' N4' C16' 109.6(2)
C19' N4' H4N' 127(3)
C16' N4' H4N' 123(3)
N1' C1' C2' 111.3(2)
N1' C1' C20' 123.0(2)
C2' C1' C20' 125.7(2)
C3' C2' C1' 106.7(2)
C3' C2' H2' 127.0
C1' C2' H2' 126.3
C2' C3' C4' 107.0(2)
C2' C3' H3' 127.1
C4' C3' H3' 125.8
C5' C4' N1' 123.6(2)
C5' C4' C3' 127.5(3)
N1' C4' C3' 108.8(2)
C4' C5' C6' 125.2(3)
C4' C5' C21' 120.4(3)
C6' C5' C21' 114.3(2)
N2' C6' C7' 106.8(3)
N2' C6' C5' 124.8(3)
C7' C6' C5' 128.2(3)
C8' C7' C6' 107.5(3)
C8' C7' H7' 126.6
C6' C7' H7' 126.0
C7' C8' C9' 107.8(3)
C7' C8' H8' 126.7
C9' C8' H8' 125.5
N2' C9' C8' 108.0(3)
N2' C9' C10' 120.9(2)
C8' C9' C10' 130.6(3)
C9' C10' C11' 110.5(2)
C9' C10' C33' 108.1(2)
C11' C10' C33' 108.7(2)
C9' C10' C27' 107.3(2)
C11' C10' C27' 110.8(2)
C33' C10' C27' 111.5(2)
N3' C11' C12' 111.5(3)
N3' C11' C10' 121.7(2)
C12' C11' C10' 126.8(3)
C13' C12' C11' 106.5(3)
C13' C12' H12' 127.1
C11' C12' H12' 126.4
C12' C13' C14' 106.8(3)
C12' C13' H13' 127.1
C14' C13' H13' 126.1
C15' C14' N3' 123.7(2)
C15' C14' C13' 126.9(3)
N3' C14' C13' 109.3(2)
C14' C15' C16' 125.7(3)
C14' C15' C39' 116.8(2)
C16' C15' C39' 117.6(2)
N4' C16' C17' 107.0(2)
N4' C16' C15' 124.1(3)
C17' C16' C15' 128.8(3)
C18' C17' C16' 107.6(3)
C18' C17' H17' 126.7
C16' C17' H17' 125.7
C17' C18' C19' 107.5(3)
C17' C18' H18' 126.8
C19' C18' H18' 125.6
N4' C19' C18' 108.2(2)
N4' C19' C20' 121.5(2)
C18' C19' C20' 129.6(2)
C19' C20' C1' 112.0(2)
C19' C20' C51' 110.1(2)
C1' C20' C51' 107.0(2)
C19' C20' C45' 105.6(2)
C1' C20' C45' 110.7(2)
C51' C20' C45' 111.5(2)
C22' C21' C26' 119.2(3)
C22' C21' C5' 121.4(3)
C26' C21' C5' 119.1(3)
C21' C22' C23' 119.9(3)
C21' C22' H22' 119.5
C23' C22' H22' 120.5
C24' C23' C22' 120.4(3)
C24' C23' H23' 119.6
C22' C23' H23' 119.9
C25' C24' C23' 120.0(3)
C25' C24' H24' 120.2
C23' C24' H24' 119.8
C24' C25' C26' 119.7(3)
C24' C25' H25' 120.2
C26' C25' H25' 120.1
C25' C26' C21' 120.7(3)
C25' C26' H26' 120.4
C21' C26' H26' 118.8
C28' C27' C32' 117.3(3)
C28' C27' C10' 122.1(3)
C32' C27' C10' 120.6(3)
C27' C28' C29' 121.0(4)
C27' C28' H28' 118.8
C29' C28' H28' 120.2
C30' C29' C28' 119.8(5)
C30' C29' H29' 119.0
C28' C29' H29' 121.2
C31' C30' C29' 120.2(4)
C31' C30' H30' 119.3
C29' C30' H30' 120.4
C30' C31' C32' 119.6(5)
C30' C31' H31' 119.8
C32' C31' H31' 120.5
C31' C32' C27' 122.2(4)
C31' C32' H32' 119.5
C27' C32' H32' 118.3
C34' C33' C38' 118.2(3)
C34' C33' C10' 123.4(3)
C38' C33' C10' 118.4(3)
C33' C34' C35' 120.7(4)
C33' C34' H34' 119.2
C35' C34' H34' 120.1
C36' C35' C34' 120.1(4)
C36' C35' H35' 119.5
C34' C35' H35' 120.4
C35' C36' C37' 120.0(3)
C35' C36' H36' 119.9
C37' C36' H36' 120.1
C36' C37' C38' 120.1(4)
C36' C37' H37' 119.8
C38' C37' H37' 120.1
C37' C38' C33' 120.9(3)
C37' C38' H38' 120.0
C33' C38' H38' 119.1
C40' C39' C44' 118.8(3)
C40' C39' C15' 119.7(3)
C44' C39' C15' 121.5(3)
C41' C40' C39' 120.8(4)
C41' C40' H40' 120.4
C39' C40' H40' 118.8
C42' C41' C40' 120.0(4)
C42' C41' H41' 119.5
C40' C41' H41' 120.5
C43' C42' C41' 120.1(3)
C43' C42' H42' 119.6
C41' C42' H42' 120.3
C42' C43' C44' 120.1(4)
C42' C43' H43' 119.7
C44' C43' H43' 120.2
C39' C44' C43' 120.1(3)
C39' C44' H44' 119.6
C43' C44' H44' 120.4
C50' C45' C46' 118.3(3)
C50' C45' C20' 122.9(2)
C46' C45' C20' 118.7(2)
C47' C46' C45' 120.8(3)
C47' C46' H46' 120.1
C45' C46' H46' 119.1
C46' C47' C48' 120.2(3)
C46' C47' H47' 120.1
C48' C47' H47' 119.7
C49' C48' C47' 119.6(3)
C49' C48' H48' 120.1
C47' C48' H48' 120.3
C48' C49' C50' 120.3(3)
C48' C49' H49' 119.9
C50' C49' H49' 119.8
C45' C50' C49' 120.7(3)
C45' C50' H50' 119.3
C49' C50' H50' 120.0
C56' C51' C52' 118.1(3)
C56' C51' C20' 119.3(3)
C52' C51' C20' 122.4(3)
C53' C52' C51' 120.6(3)
C53' C52' H52' 119.9
C51' C52' H52' 119.5
C54' C53' C52' 120.6(3)
C54' C53' H53' 119.8
C52' C53' H53' 119.5
C53' C54' C55' 119.3(3)
C53' C54' H54' 120.0
C55' C54' H54' 120.7
C56' C55' C54' 120.5(4)
C56' C55' H55' 119.7
C54' C55' H55' 119.8
C55' C56' C51' 120.8(3)
C55' C56' H56' 120.4
C51' C56' H56' 118.8
C1 N1 C4 105.8(2)
C9 N2 C6 110.5(2)
C9 N2 H2N 125(3)
C6 N2 H2N 124(3)
C11 N3 C14 106.1(2)
C19 N4 C16 109.8(2)
C19 N4 H4N 126(2)
C16 N4 H4N 124(2)
N1 C1 C2 111.6(2)
N1 C1 C20 124.6(2)
C2 C1 C20 123.8(2)
C3 C2 C1 106.7(2)
C3 C2 H2 127.1
C1 C2 H2 126.2
C2 C3 C4 107.2(2)
C2 C3 H3 126.9
C4 C3 H3 125.9
C5 C4 N1 124.6(2)
C5 C4 C3 126.2(2)
N1 C4 C3 108.8(2)
C4 C5 C6 125.0(2)
C4 C5 C21 117.5(2)
C6 C5 C21 117.3(2)
N2 C6 C7 106.3(2)
N2 C6 C5 122.9(2)
C7 C6 C5 130.7(3)
C8 C7 C6 108.0(2)
C8 C7 H7 126.5
C6 C7 H7 125.5
C9 C8 C7 107.6(3)
C9 C8 H8 125.9
C7 C8 H8 126.5
N2 C9 C8 107.6(2)
N2 C9 C10 119.4(2)
C8 C9 C10 132.8(3)
C9 C10 C11 108.3(2)
C9 C10 C27 108.2(2)
C11 C10 C27 110.7(2)
C9 C10 C33 110.3(2)
C11 C10 C33 109.0(2)
C27 C10 C33 110.3(2)
N3 C11 C12 111.3(2)
N3 C11 C10 121.0(2)
C12 C11 C10 127.7(2)
C13 C12 C11 106.8(2)
C13 C12 H12 126.9
C11 C12 H12 126.3
C12 C13 C14 106.9(3)
C12 C13 H13 127.1
C14 C13 H13 126.0
C15 C14 N3 123.4(2)
C15 C14 C13 127.3(3)
N3 C14 C13 108.9(2)
C14 C15 C16 124.9(2)
C14 C15 C39 118.4(2)
C16 C15 C39 116.6(2)
N4 C16 C17 106.5(2)
N4 C16 C15 123.6(2)
C17 C16 C15 129.8(3)
C18 C17 C16 108.1(3)
C18 C17 H17 126.7
C16 C17 H17 125.3
C17 C18 C19 107.7(3)
C17 C18 H18 126.6
C19 C18 H18 125.7
N4 C19 C18 107.9(2)
N4 C19 C20 122.5(2)
C18 C19 C20 129.5(3)
C19 C20 C1 111.4(2)
C19 C20 C45 109.5(2)
C1 C20 C45 109.9(2)
C19 C20 C51 108.2(2)
C1 C20 C51 106.7(2)
C45 C20 C51 111.0(2)
C22 C21 C26 118.3(3)
C22 C21 C5 120.8(3)
C26 C21 C5 120.8(3)
C23 C22 C21 120.7(3)
C23 C22 H22 120.2
C21 C22 H22 119.1
C24 C23 C22 120.4(3)
C24 C23 H23 119.9
C22 C23 H23 119.7
C23 C24 C25 119.9(3)
C23 C24 H24 120.1
C25 C24 H24 119.9
C24 C25 C26 119.7(3)
C24 C25 H25 120.2
C26 C25 H25 120.0
C25 C26 C21 120.9(3)
C25 C26 H26 119.9
C21 C26 H26 119.2
C28 C27 C32 117.4(3)
C28 C27 C10 120.8(3)
C32 C27 C10 121.7(3)
C29 C28 C27 122.0(3)
C29 C28 H28 119.8
C27 C28 H28 118.2
C30 C29 C28 120.1(4)
C30 C29 H29 120.1
C28 C29 H29 119.8
C29 C30 C31 119.4(4)
C29 C30 H30 120.2
C31 C30 H30 120.5
C30 C31 C32 120.2(4)
C30 C31 H31 119.3
C32 C31 H31 120.5
C27 C32 C31 120.8(3)
C27 C32 H32 119.2
C31 C32 H32 120.0
C34 C33 C38 118.1(3)
C34 C33 C10 121.8(3)
C38 C33 C10 120.0(3)
C33 C34 C35 120.3(3)
C33 C34 H34 119.3
C35 C34 H34 120.4
C36 C35 C34 120.4(4)
C36 C35 H35 119.7
C34 C35 H35 119.9
C35 C36 C37 120.4(3)
C35 C36 H36 120.0
C37 C36 H36 119.7
C36 C37 C38 119.3(3)
C36 C37 H37 120.3
C38 C37 H37 120.4
C37 C38 C33 121.5(3)
C37 C38 H38 119.8
C33 C38 H38 118.7
C44 C39 C40 119.1(3)
C44 C39 C15 121.1(2)
C40 C39 C15 119.8(2)
C41 C40 C39 120.1(3)
C41 C40 H40 120.6
C39 C40 H40 119.3
C42 C41 C40 120.3(3)
C42 C41 H41 119.6
C40 C41 H41 120.1
C41 C42 C43 120.3(3)
C41 C42 H42 120.1
C43 C42 H42 119.6
C42 C43 C44 120.1(3)
C42 C43 H43 120.2
C44 C43 H43 119.7
C43 C44 C39 120.2(3)
C43 C44 H44 120.6
C39 C44 H44 119.1
C46 C45 C50 117.8(3)
C46 C45 C20 121.6(3)
C50 C45 C20 120.5(3)
C47 C46 C45 121.7(4)
C47 C46 H46 119.8
C45 C46 H46 118.5
C48 C47 C46 119.2(4)
C48 C47 H47 120.1
C46 C47 H47 120.8
C49 C48 C47 120.6(4)
C49 C48 H48 119.7
C47 C48 H48 119.7
C48 C49 C50 120.0(4)
C48 C49 H49 119.9
C50 C49 H49 120.1
C49 C50 C45 120.8(4)
C49 C50 H50 120.3
C45 C50 H50 118.9
C52 C51 C56 118.0(3)
C52 C51 C20 123.1(3)
C56 C51 C20 118.8(3)
C51 C52 C53 120.7(3)
C51 C52 H52 119.2
C53 C52 H52 120.1
C54 C53 C52 120.4(3)
C54 C53 H53 119.6
C52 C53 H53 119.9
C53 C54 C55 119.7(3)
C53 C54 H54 119.7
C55 C54 H54 120.6
C54 C55 C56 120.3(3)
C54 C55 H55 119.9
C56 C55 H55 119.8
C55 C56 C51 120.9(3)
C55 C56 H56 120.6
C51 C56 H56 118.5

loop_
_geom_bond_atom_site_label_1
_geom_bond_atom_site_label_2
_geom_bond_distance
Cl1A C1A 1.699(7)
Cl2A C1A 1.781(6)
C1A H1AA 0.9900
C1A H1AB 0.9900
N1' C1' 1.325(3)
N1' C4' 1.409(3)
N2' C9' 1.348(4)
N2' C6' 1.374(4)
N2' H2N' 0.79(4)
N3' C11' 1.333(3)
N3' C14' 1.403(3)
N4' C19' 1.346(4)
N4' C16' 1.383(4)
N4' H4N' 0.86(4)
C1' C2' 1.430(4)
C1' C20' 1.529(4)
C2' C3' 1.360(4)
C2' H2' 0.9600
C3' C4' 1.421(4)
C3' H3' 0.9601
C4' C5' 1.386(4)
C5' C6' 1.412(4)
C5' C21' 1.498(4)
C6' C7' 1.410(4)
C7' C8' 1.380(4)
C7' H7' 0.9599
C8' C9' 1.398(4)
C8' H8' 0.9600
C9' C10' 1.521(4)
C10' C11' 1.528(4)
C10' C33' 1.533(4)
C10' C27' 1.545(4)
C11' C12' 1.429(4)
C12' C13' 1.366(4)
C12' H12' 0.9598
C13' C14' 1.424(4)
C13' H13' 0.9599
C14' C15' 1.390(4)
C15' C16' 1.415(4)
C15' C39' 1.498(4)
C16' C17' 1.405(4)
C17' C18' 1.381(4)
C17' H17' 0.9600
C18' C19' 1.404(4)
C18' H18' 0.9597
C19' C20' 1.526(4)
C20' C51' 1.538(4)
C20' C45' 1.556(4)
C21' C22' 1.386(4)
C21' C26' 1.390(4)
C22' C23' 1.389(4)
C22' H22' 0.9601
C23' C24' 1.380(4)
C23' H23' 0.9600
C24' C25' 1.380(4)
C24' H24' 0.9599
C25' C26' 1.386(4)
C25' H25' 0.9601
C26' H26' 0.9600
C27' C28' 1.367(5)
C27' C32' 1.391(5)
C28' C29' 1.396(6)
C28' H28' 0.9601
C29' C30' 1.376(8)
C29' H29' 0.9599
C30' C31' 1.352(7)
C30' H30' 0.9598
C31' C32' 1.373(5)
C31' H31' 0.9601
C32' H32' 0.9600
C33' C34' 1.389(4)
C33' C38' 1.396(4)
C34' C35' 1.392(5)
C34' H34' 0.9601
C35' C36' 1.374(6)
C35' H35' 0.9601
C36' C37' 1.379(6)
C36' H36' 0.9600
C37' C38' 1.379(4)
C37' H37' 0.9600
C38' H38' 0.9600
C39' C40' 1.380(4)
C39' C44' 1.384(4)
C40' C41' 1.379(5)
C40' H40' 0.9600
C41' C42' 1.372(6)
C41' H41' 0.9600
C42' C43' 1.365(5)
C42' H42' 0.9601
C43' C44' 1.394(5)
C43' H43' 0.9601
C44' H44' 0.9600
C45' C50' 1.378(4)
C45' C46' 1.401(4)
C46' C47' 1.378(4)
C46' H46' 0.9600
C47' C48' 1.381(5)
C47' H47' 0.9600
C48' C49' 1.378(5)
C48' H48' 0.9599
C49' C50' 1.390(4)
C49' H49' 0.9599
C50' H50' 0.9601
C51' C56' 1.397(4)
C51' C52' 1.399(4)
C52' C53' 1.392(4)
C52' H52' 0.9599
C53' C54' 1.379(5)
C53' H53' 0.9601
C54' C55' 1.388(5)
C54' H54' 0.9601
C55' C56' 1.387(4)
C55' H55' 0.9599
C56' H56' 0.9598
N1 C1 1.326(3)
N1 C4 1.418(3)
N2 C9 1.356(3)
N2 C6 1.377(3)
N2 H2N 0.85(4)
N3 C11 1.326(3)
N3 C14 1.405(4)
N4 C19 1.355(3)
N4 C16 1.382(4)
N4 H4N 0.86(4)
C1 C2 1.447(4)
C1 C20 1.533(4)
C2 C3 1.348(4)
C2 H2 0.9600
C3 C4 1.438(4)
C3 H3 0.9599
C4 C5 1.385(4)
C5 C6 1.425(4)
C5 C21 1.490(4)
C6 C7 1.400(4)
C7 C8 1.394(4)
C7 H7 0.9600
C8 C9 1.390(4)
C8 H8 0.9600
C9 C10 1.518(4)
C10 C11 1.534(4)
C10 C27 1.540(4)
C10 C33 1.544(4)
C11 C12 1.441(4)
C12 C13 1.349(4)
C12 H12 0.9598
C13 C14 1.438(4)
C13 H13 0.9599
C14 C15 1.382(4)
C15 C16 1.424(4)
C15 C39 1.492(4)
C16 C17 1.398(4)
C17 C18 1.385(4)
C17 H17 0.9600
C18 C19 1.390(4)
C18 H18 0.9600
C19 C20 1.515(4)
C20 C45 1.537(4)
C20 C51 1.550(4)
C21 C22 1.393(4)
C21 C26 1.393(4)
C22 C23 1.382(4)
C22 H22 0.9602
C23 C24 1.376(5)
C23 H23 0.9602
C24 C25 1.385(5)
C24 H24 0.9599
C25 C26 1.387(4)
C25 H25 0.9598
C26 H26 0.9601
C27 C28 1.380(4)
C27 C32 1.386(4)
C28 C29 1.374(5)
C28 H28 0.9601
C29 C30 1.370(6)
C29 H29 0.9598
C30 C31 1.376(6)
C30 H30 0.9599
C31 C32 1.390(5)
C31 H31 0.9601
C32 H32 0.9601
C33 C34 1.384(4)
C33 C38 1.397(4)
C34 C35 1.397(5)
C34 H34 0.9599
C35 C36 1.369(6)
C35 H35 0.9598
C36 C37 1.378(5)
C36 H36 0.9599
C37 C38 1.384(4)
C37 H37 0.9602
C38 H38 0.9602
C39 C44 1.394(4)
C39 C40 1.400(4)
C40 C41 1.389(4)
C40 H40 0.9606
C41 C42 1.377(4)
C41 H41 0.9600
C42 C43 1.381(4)
C42 H42 0.9600
C43 C44 1.389(4)
C43 H43 0.9598
C44 H44 0.9600
C45 C46 1.385(5)
C45 C50 1.391(5)
C46 C47 1.380(5)
C46 H46 0.9599
C47 C48 1.375(6)
C47 H47 0.9600
C48 C49 1.370(7)
C48 H48 0.9603
C49 C50 1.382(6)
C49 H49 0.9601
C50 H50 0.9602
C51 C52 1.392(4)
C51 C56 1.394(4)
C52 C53 1.395(4)
C52 H52 0.9598
C53 C54 1.372(5)
C53 H53 0.9601
C54 C55 1.378(5)
C54 H54 0.9600
C55 C56 1.390(4)
C55 H55 0.9602
C56 H56 0.9601

loop_
_cod_related_entry_id
_cod_related_entry_database
_cod_related_entry_code
1 ChemSpider 30660478
